data_7001131
loop_
_publ_author_name
'Hearns, Nigel G. R.'
'Cl\'erac, Rodolphe'
'Jennings, Michael'
'Preuss, Kathryn E.'

_publ_section_title
;
 Manipulating the crystal packing of pyDTDA radical ligand coordination
 complexes with Mn(ii) and Ni(ii)
;
_journal_issue 17
_journal_name_full 'Dalton Transactions'
_journal_page_first 3193
_journal_page_last 3203
_journal_paper_doi 10.1039/b817214e
_journal_year 2009
_chemical_absolute_configuration ad
_chemical_formula_moiety 'C17 H5 F12 Mn N4 O4 S2'
_chemical_formula_sum 'C17 H5 F12 Mn N4 O4 S2'
_chemical_formula_weight 676.31
_chemical_name_systematic
;
?
;
_space_group_IT_number 4
_symmetry_cell_setting monoclinic
_symmetry_space_group_name_Hall 'P 2yb'
_symmetry_space_group_name_H-M 'P 1 21 1'
_atom_sites_solution_hydrogens geom
_atom_sites_solution_primary direct
_atom_sites_solution_secondary difmap
_audit_creation_method SHELXL-97
_cell_angle_alpha 90.00
_cell_angle_beta 116.07(4)
_cell_angle_gamma 90.00
_cell_formula_units_Z 2
_cell_length_a 7.8158(4)
_cell_length_b 19.9593(15)
_cell_length_c 8.6633(7)
_cell_measurement_reflns_used 31490
_cell_measurement_temperature 110(2)
_cell_measurement_theta_max 25.03
_cell_measurement_theta_min 2.04
_cell_volume 1214.0(4)
_computing_cell_refinement 'DENZO-SMN (Otwinowski & Minor, 1997)'
_computing_data_collection 'COLLECT (Nonius, 1997-2001)'
_computing_data_reduction DENZO-SMN
_computing_molecular_graphics 'SHELXTL/PC (Sheldrick, 2001)'
_computing_publication_material SHELXTL/PC
_computing_structure_refinement 'SHELXL-97 (Sheldrick, 1997)'
_computing_structure_solution 'SHELXS-97 (Sheldrick, 1997)'
_diffrn_ambient_temperature 110(2)
_diffrn_measured_fraction_theta_full 0.996
_diffrn_measured_fraction_theta_max 0.996
_diffrn_measurement_device_type 'Nonius Kappa-CCD'
_diffrn_measurement_method '\f scans, and \w scans with \k offsets'
_diffrn_radiation_monochromator graphite
_diffrn_radiation_source 'fine-focus sealed tube'
_diffrn_radiation_type MoK\a
_diffrn_radiation_wavelength 0.71073
_diffrn_reflns_av_R_equivalents 0.0670
_diffrn_reflns_av_sigmaI/netI 0.0511
_diffrn_reflns_limit_h_max 9
_diffrn_reflns_limit_h_min -9
_diffrn_reflns_limit_k_max 22
_diffrn_reflns_limit_k_min -23
_diffrn_reflns_limit_l_max 10
_diffrn_reflns_limit_l_min -10
_diffrn_reflns_number 8785
_diffrn_reflns_theta_full 25.02
_diffrn_reflns_theta_max 25.02
_diffrn_reflns_theta_min 2.62
_diffrn_standards_number 0
_exptl_absorpt_coefficient_mu 0.842
_exptl_absorpt_correction_T_max 0.8171
_exptl_absorpt_correction_T_min 0.7295
_exptl_absorpt_correction_type multi-scan
_exptl_absorpt_process_details 'DENZO-SMN (Otwinowski & Minor, 1997)'
_exptl_crystal_colour black
_exptl_crystal_density_diffrn 1.850
_exptl_crystal_density_method 'not measured'
_exptl_crystal_description block
_exptl_crystal_F_000 664
_exptl_crystal_size_max 0.40
_exptl_crystal_size_mid 0.30
_exptl_crystal_size_min 0.25
_refine_diff_density_max 0.608
_refine_diff_density_min -0.635
_refine_diff_density_rms 0.101
_refine_ls_abs_structure_details 'Flack H D (1983), Acta Cryst. A39, 1917 Friedel pairs, 876-881'
_refine_ls_abs_structure_Flack 0.11(4)
_refine_ls_extinction_method none
_refine_ls_goodness_of_fit_ref 1.096
_refine_ls_hydrogen_treatment constr
_refine_ls_matrix_type full
_refine_ls_number_parameters 362
_refine_ls_number_reflns 4122
_refine_ls_number_restraints 1
_refine_ls_restrained_S_all 1.095
_refine_ls_R_factor_all 0.0774
_refine_ls_R_factor_gt 0.0617
_refine_ls_shift/su_max 0.000
_refine_ls_shift/su_mean 0.000
_refine_ls_structure_factor_coef Fsqd
_refine_ls_weighting_details 'calc w=1/[\s^2^(Fo^2^)+(0.0441P)^2^+6.2374P] where P=(Fo^2^+2Fc^2^)/3'
_refine_ls_weighting_scheme calc
_refine_ls_wR_factor_gt 0.1450
_refine_ls_wR_factor_ref 0.1533
_reflns_number_gt 3539
_reflns_number_total 4122
_reflns_threshold_expression I>2\s(I)
_cod_data_source_file b817214e.txt
_cod_data_source_block 4
_cod_depositor_comments
;
The following automatic conversions were performed:
'_symmetry_cell_setting' value 'Monoclinic' changed to 'monoclinic'
according to '/home/saulius/struct/CIF-dictionaries/cif_core.dic'
dictionary named 'cif_core.dic' version 2.4.1 from 2010-06-29.

Automatic conversion script
Id: cif_fix_enum 1527 2010-12-29 10:47:43Z saulius 
;
_cod_original_cell_volume 1213.9(4)
_cod_original_sg_symbol_H-M 'P 21'
_cod_database_code 7001131

loop_
_symmetry_equiv_pos_as_xyz
'x, y, z'
'-x, y+1/2, -z'

loop_
_atom_site_label
_atom_site_type_symbol
_atom_site_fract_x
_atom_site_fract_y
_atom_site_fract_z
_atom_site_U_iso_or_equiv
_atom_site_adp_type
_atom_site_occupancy
_atom_site_symmetry_multiplicity
_atom_site_calc_flag
_atom_site_refinement_flags
_atom_site_disorder_assembly
_atom_site_disorder_group
Mn Mn 0.89718(16) 0.88117(6) 0.51449(15) 0.0295(3) Uani 1 1 d . . .
N1 N 1.1688(9) 0.9283(3) 0.5433(9) 0.0314(15) Uani 1 1 d . . .
S2 S 1.2310(3) 1.00730(10) 0.5895(3) 0.0346(5) Uani 1 1 d . . .
S3 S 1.4889(3) 0.99497(10) 0.5771(3) 0.0406(5) Uani 1 1 d . . .
N4 N 1.4613(10) 0.9159(3) 0.5323(10) 0.0417(18) Uani 1 1 d . . .
C5 C 1.2974(10) 0.8905(4) 0.5200(10) 0.0292(17) Uani 1 1 d . . .
C6 C 1.2509(11) 0.8197(4) 0.4762(10) 0.0274(17) Uani 1 1 d . . .
N7 N 1.0850(9) 0.7994(3) 0.4710(8) 0.0296(15) Uani 1 1 d . . .
C8 C 1.0395(12) 0.7336(4) 0.4414(11) 0.0355(19) Uani 1 1 d . . .
H8A H 0.9243 0.7182 0.4410 0.043 Uiso 1 1 calc R . .
C9 C 1.1559(12) 0.6880(4) 0.4117(11) 0.036(2) Uani 1 1 d . . .
H9A H 1.1211 0.6421 0.3911 0.043 Uiso 1 1 calc R . .
C10 C 1.3204(12) 0.7103(4) 0.4125(12) 0.039(2) Uani 1 1 d . . .
C11 C 1.3749(12) 0.7761(4) 0.4482(10) 0.0316(18) Uani 1 1 d . . .
H11A H 1.4924 0.7915 0.4537 0.038 Uiso 1 1 calc R . .
C12 C 1.4501(13) 0.6666(4) 0.3831(11) 0.037(2) Uani 1 1 d . . .
N13 N 1.5523(12) 0.6326(4) 0.3579(11) 0.0455(19) Uani 1 1 d . . .
O21 O 0.6781(8) 0.8383(3) 0.2882(7) 0.0361(13) Uani 1 1 d . . .
F21 F 0.5448(9) 0.7748(3) -0.0286(9) 0.0709(19) Uani 1 1 d . . .
F22 F 0.3153(8) 0.8457(3) -0.1292(6) 0.0524(14) Uani 1 1 d . . .
C22 C 0.5666(11) 0.8658(4) 0.1519(10) 0.0324(19) Uani 1 1 d . . .
F23 F 0.3411(8) 0.7781(3) 0.0721(7) 0.0541(14) Uani 1 1 d . . .
C23 C 0.5434(11) 0.9346(4) 0.1107(11) 0.0354(19) Uani 1 1 d . . .
H23A H 0.4558 0.9483 -0.0015 0.042 Uiso 1 1 calc R . .
F24 F 0.5209(8) 1.0852(3) 0.2688(7) 0.0557(14) Uani 1 1 d . . .
C24 C 0.6469(11) 0.9827(4) 0.2320(11) 0.0326(19) Uani 1 1 d . . .
O25 O 0.7675(8) 0.9735(3) 0.3834(7) 0.0342(13) Uani 1 1 d . . .
F25 F 0.5044(9) 1.0670(3) 0.0168(7) 0.0551(15) Uani 1 1 d . . .
F26 F 0.7721(8) 1.0908(3) 0.2292(7) 0.0520(13) Uani 1 1 d . . .
C26 C 0.4422(12) 0.8159(5) 0.0136(11) 0.039(2) Uani 1 1 d . . .
C27 C 0.6104(13) 1.0575(4) 0.1830(12) 0.042(2) Uani 1 1 d . . .
O31 O 0.8477(8) 0.8019(3) 0.6531(7) 0.0346(13) Uani 1 1 d . . .
F31 F 0.9993(8) 0.6897(3) 0.8461(9) 0.0618(16) Uani 1 1 d . . .
F32 F 0.9179(9) 0.7233(3) 1.0387(6) 0.0579(16) Uani 1 1 d . . .
C32 C 0.8835(12) 0.7991(4) 0.8122(11) 0.0357(19) Uani 1 1 d . . .
F33 F 0.7045(8) 0.7006(3) 0.7840(7) 0.0545(15) Uani 1 1 d . . .
C33 C 0.9214(12) 0.8524(4) 0.9261(11) 0.037(2) Uani 1 1 d . . .
H33A H 0.9330 0.8442 1.0383 0.044 Uiso 1 1 calc R . .
C34 C 0.9426(11) 0.9171(4) 0.8800(10) 0.0317(19) Uani 1 1 d . . .
F34 F 1.1387(8) 1.0074(3) 1.0289(8) 0.0672(17) Uani 1 1 d . . .
O35 O 0.9319(8) 0.9363(3) 0.7391(7) 0.0349(13) Uani 1 1 d . . .
F35 F 1.0201(10) 0.9498(3) 1.1685(7) 0.0710(18) Uani 1 1 d . . .
F36 F 0.8471(9) 1.0146(3) 0.9695(8) 0.0632(17) Uani 1 1 d . . .
C36 C 0.8765(13) 0.7277(4) 0.8726(12) 0.041(2) Uani 1 1 d . . .
C37 C 0.9916(12) 0.9736(5) 1.0126(11) 0.038(2) Uani 1 1 d . . .

loop_
_atom_site_aniso_label
_atom_site_aniso_U_11
_atom_site_aniso_U_22
_atom_site_aniso_U_33
_atom_site_aniso_U_23
_atom_site_aniso_U_13
_atom_site_aniso_U_12
Mn 0.0313(6) 0.0265(6) 0.0323(6) -0.0010(6) 0.0154(5) 0.0003(5)
N1 0.034(4) 0.030(4) 0.031(4) 0.004(3) 0.015(3) 0.005(3)
S2 0.0355(11) 0.0283(11) 0.0426(12) -0.0008(9) 0.0195(10) 0.0004(9)
S3 0.0363(11) 0.0298(12) 0.0610(15) -0.0025(10) 0.0261(11) -0.0035(9)
N4 0.038(4) 0.027(4) 0.065(5) -0.005(3) 0.027(4) -0.003(3)
C5 0.030(4) 0.028(4) 0.034(4) -0.003(3) 0.018(3) -0.007(3)
C6 0.027(4) 0.031(4) 0.026(4) 0.003(3) 0.012(3) 0.002(3)
N7 0.033(4) 0.025(3) 0.029(4) 0.000(3) 0.011(3) 0.004(3)
C8 0.038(5) 0.025(4) 0.039(5) -0.007(4) 0.012(4) 0.003(3)
C9 0.037(5) 0.027(4) 0.039(5) -0.001(4) 0.014(4) -0.003(4)
C10 0.041(5) 0.036(5) 0.040(5) 0.006(4) 0.018(4) 0.006(4)
C11 0.040(5) 0.022(4) 0.030(4) -0.002(3) 0.014(4) -0.002(3)
C12 0.049(5) 0.027(4) 0.039(5) -0.002(4) 0.021(4) 0.000(4)
N13 0.053(5) 0.027(4) 0.061(5) -0.002(4) 0.030(4) 0.004(4)
O21 0.037(3) 0.032(3) 0.032(3) 0.000(3) 0.009(3) 0.000(2)
F21 0.059(4) 0.071(4) 0.088(5) -0.037(4) 0.038(4) -0.001(3)
F22 0.052(3) 0.063(4) 0.025(3) 0.004(2) 0.001(2) -0.009(3)
C22 0.030(4) 0.040(5) 0.023(4) -0.005(4) 0.007(3) -0.004(4)
F23 0.058(3) 0.054(3) 0.043(3) -0.003(3) 0.016(3) -0.022(3)
C23 0.030(4) 0.044(5) 0.030(4) 0.008(4) 0.011(4) 0.000(4)
F24 0.074(4) 0.042(3) 0.063(4) 0.003(3) 0.041(3) 0.020(3)
C24 0.037(4) 0.030(5) 0.037(5) 0.004(4) 0.021(4) 0.006(4)
O25 0.040(3) 0.024(3) 0.042(4) 0.000(2) 0.021(3) 0.004(2)
F25 0.081(4) 0.039(3) 0.039(3) 0.014(2) 0.020(3) 0.015(3)
F26 0.060(3) 0.038(3) 0.063(3) 0.005(3) 0.032(3) 0.000(3)
C26 0.038(5) 0.043(5) 0.031(5) -0.006(4) 0.011(4) 0.001(4)
C27 0.048(6) 0.037(5) 0.051(6) 0.002(4) 0.031(5) 0.009(4)
O31 0.037(3) 0.036(3) 0.028(3) 0.000(2) 0.012(3) -0.004(2)
F31 0.061(4) 0.043(3) 0.087(5) 0.011(3) 0.038(3) 0.010(3)
F32 0.079(4) 0.060(4) 0.029(3) 0.019(3) 0.018(3) 0.003(3)
C32 0.032(4) 0.039(5) 0.037(5) 0.010(4) 0.016(4) 0.001(4)
F33 0.054(3) 0.049(3) 0.055(4) 0.004(3) 0.019(3) -0.017(3)
C33 0.035(5) 0.042(5) 0.035(5) -0.004(4) 0.018(4) -0.001(4)
C34 0.028(4) 0.040(5) 0.030(5) 0.002(4) 0.015(4) 0.007(3)
F34 0.061(4) 0.077(4) 0.076(4) -0.036(4) 0.041(3) -0.023(3)
O35 0.036(3) 0.039(3) 0.035(3) -0.003(3) 0.020(3) 0.000(3)
F35 0.099(5) 0.072(5) 0.036(3) -0.008(3) 0.025(3) 0.004(4)
F36 0.067(4) 0.065(4) 0.059(4) -0.012(3) 0.030(3) 0.018(3)
C36 0.039(5) 0.033(5) 0.051(6) -0.001(4) 0.020(5) -0.001(4)
C37 0.035(5) 0.047(5) 0.029(5) -0.006(4) 0.010(4) 0.009(4)

loop_
_atom_type_symbol
_atom_type_description
_atom_type_scat_dispersion_real
_atom_type_scat_dispersion_imag
_atom_type_scat_source
C C 0.0033 0.0016 'International Tables Vol C Tables 4.2.6.8 and 6.1.1.4'
H H 0.0000 0.0000 'International Tables Vol C Tables 4.2.6.8 and 6.1.1.4'
N N 0.0061 0.0033 'International Tables Vol C Tables 4.2.6.8 and 6.1.1.4'
O O 0.0106 0.0060 'International Tables Vol C Tables 4.2.6.8 and 6.1.1.4'
F F 0.0171 0.0103 'International Tables Vol C Tables 4.2.6.8 and 6.1.1.4'
S S 0.1246 0.1234 'International Tables Vol C Tables 4.2.6.8 and 6.1.1.4'
Mn Mn 0.3368 0.7283 'International Tables Vol C Tables 4.2.6.8 and 6.1.1.4'

loop_
_geom_angle_atom_site_label_1
_geom_angle_atom_site_label_2
_geom_angle_atom_site_label_3
_geom_angle
_geom_angle_site_symmetry_1
_geom_angle_site_symmetry_3
_geom_angle_publ_flag
O31 Mn O21 87.1(2) . . ?
O31 Mn O35 81.4(2) . . ?
O21 Mn O35 140.2(2) . . ?
O31 Mn O25 140.4(2) . . ?
O21 Mn O25 81.8(2) . . ?
O35 Mn O25 83.3(2) . . ?
O31 Mn N1 130.7(2) . . ?
O21 Mn N1 127.7(2) . . ?
O35 Mn N1 87.0(2) . . ?
O25 Mn N1 84.4(2) . . ?
O31 Mn N7 81.6(2) . . ?
O21 Mn N7 83.0(2) . . ?
O35 Mn N7 131.9(2) . . ?
O25 Mn N7 133.8(2) . . ?
N1 Mn N7 71.3(2) . . ?
C5 N1 S2 114.5(5) . . ?
C5 N1 Mn 118.9(5) . . ?
S2 N1 Mn 126.5(4) . . ?
N1 S2 S3 93.6(3) . . ?
N4 S3 S2 95.6(3) . . ?
C5 N4 S3 114.3(6) . . ?
N4 C5 N1 122.0(7) . . ?
N4 C5 C6 120.3(7) . . ?
N1 C5 C6 117.7(6) . . ?
N7 C6 C11 122.6(7) . . ?
N7 C6 C5 115.2(7) . . ?
C11 C6 C5 122.1(7) . . ?
C6 N7 C8 117.9(7) . . ?
C6 N7 Mn 116.8(5) . . ?
C8 N7 Mn 125.2(5) . . ?
N7 C8 C9 122.1(8) . . ?
N7 C8 H8A 118.9 . . ?
C9 C8 H8A 118.9 . . ?
C10 C9 C8 118.6(8) . . ?
C10 C9 H9A 120.7 . . ?
C8 C9 H9A 120.7 . . ?
C9 C10 C11 120.9(8) . . ?
C9 C10 C12 122.6(8) . . ?
C11 C10 C12 116.5(8) . . ?
C10 C11 C6 117.6(8) . . ?
C10 C11 H11A 121.2 . . ?
C6 C11 H11A 121.2 . . ?
N13 C12 C10 179.0(10) . . ?
C22 O21 Mn 129.7(5) . . ?
O21 C22 C23 128.9(7) . . ?
O21 C22 C26 113.2(7) . . ?
C23 C22 C26 117.9(7) . . ?
C24 C23 C22 120.9(7) . . ?
C24 C23 H23A 119.6 . . ?
C22 C23 H23A 119.6 . . ?
O25 C24 C23 127.8(7) . . ?
O25 C24 C27 113.3(7) . . ?
C23 C24 C27 118.9(7) . . ?
C24 O25 Mn 129.8(5) . . ?
F21 C26 F22 108.5(7) . . ?
F21 C26 F23 106.8(8) . . ?
F22 C26 F23 106.2(7) . . ?
F21 C26 C22 111.7(7) . . ?
F22 C26 C22 113.0(7) . . ?
F23 C26 C22 110.3(7) . . ?
F25 C27 F26 108.4(7) . . ?
F25 C27 F24 108.3(7) . . ?
F26 C27 F24 106.7(7) . . ?
F25 C27 C24 112.9(7) . . ?
F26 C27 C24 111.4(7) . . ?
F24 C27 C24 108.9(7) . . ?
C32 O31 Mn 129.3(5) . . ?
O31 C32 C33 127.3(8) . . ?
O31 C32 C36 112.7(7) . . ?
C33 C32 C36 119.9(8) . . ?
C34 C33 C32 121.6(8) . . ?
C34 C33 H33A 119.2 . . ?
C32 C33 H33A 119.2 . . ?
O35 C34 C33 127.2(8) . . ?
O35 C34 C37 113.3(7) . . ?
C33 C34 C37 119.5(7) . . ?
C34 O35 Mn 131.1(5) . . ?
F31 C36 F32 107.4(8) . . ?
F31 C36 F33 106.9(7) . . ?
F32 C36 F33 107.4(7) . . ?
F31 C36 C32 109.8(7) . . ?
F32 C36 C32 113.8(7) . . ?
F33 C36 C32 111.1(7) . . ?
F34 C37 F36 108.7(8) . . ?
F34 C37 F35 109.1(7) . . ?
F36 C37 F35 104.3(7) . . ?
F34 C37 C34 112.6(7) . . ?
F36 C37 C34 110.3(7) . . ?
F35 C37 C34 111.5(7) . . ?

loop_
_geom_bond_atom_site_label_1
_geom_bond_atom_site_label_2
_geom_bond_distance
_geom_bond_site_symmetry_2
_geom_bond_publ_flag
Mn O31 2.121(6) . ?
Mn O21 2.135(6) . ?
Mn O35 2.146(6) . ?
Mn O25 2.168(6) . ?
Mn N1 2.234(7) . ?
Mn N7 2.334(6) . ?
N1 C5 1.342(10) . ?
N1 S2 1.646(7) . ?
S2 S3 2.080(3) . ?
S3 N4 1.617(7) . ?
N4 C5 1.337(10) . ?
C5 C6 1.467(11) . ?
C6 N7 1.340(10) . ?
C6 C11 1.400(11) . ?
N7 C8 1.355(10) . ?
C8 C9 1.390(12) . ?
C8 H8A 0.9500 . ?
C9 C10 1.357(12) . ?
C9 H9A 0.9500 . ?
C10 C11 1.374(12) . ?
C10 C12 1.441(13) . ?
C11 H11A 0.9500 . ?
C12 N13 1.140(11) . ?
O21 C22 1.245(9) . ?
F21 C26 1.306(10) . ?
F22 C26 1.338(10) . ?
C22 C23 1.411(12) . ?
C22 C26 1.533(11) . ?
F23 C26 1.342(10) . ?
C23 C24 1.390(12) . ?
C23 H23A 0.9500 . ?
F24 C27 1.343(10) . ?
C24 O25 1.247(10) . ?
C24 C27 1.544(12) . ?
F25 C27 1.321(11) . ?
F26 C27 1.324(10) . ?
O31 C32 1.282(10) . ?
F31 C36 1.321(10) . ?
F32 C36 1.331(10) . ?
C32 C33 1.392(12) . ?
C32 C36 1.526(12) . ?
F33 C36 1.335(10) . ?
C33 C34 1.383(12) . ?
C33 H33A 0.9500 . ?
C34 O35 1.246(10) . ?
C34 C37 1.533(12) . ?
F34 C37 1.287(11) . ?
F35 C37 1.354(10) . ?
F36 C37 1.309(10) . ?

loop_
_geom_torsion_atom_site_label_1
_geom_torsion_atom_site_label_2
_geom_torsion_atom_site_label_3
_geom_torsion_atom_site_label_4
_geom_torsion
_geom_torsion_site_symmetry_1
_geom_torsion_site_symmetry_2
_geom_torsion_site_symmetry_3
_geom_torsion_site_symmetry_4
_geom_torsion_publ_flag
O31 Mn N1 C5 61.7(7) . . . . ?
O21 Mn N1 C5 -63.6(7) . . . . ?
O35 Mn N1 C5 137.7(6) . . . . ?
O25 Mn N1 C5 -138.8(6) . . . . ?
N7 Mn N1 C5 1.3(5) . . . . ?
O31 Mn N1 S2 -119.1(4) . . . . ?
O21 Mn N1 S2 115.6(4) . . . . ?
O35 Mn N1 S2 -43.1(4) . . . . ?
O25 Mn N1 S2 40.4(4) . . . . ?
N7 Mn N1 S2 -179.4(5) . . . . ?
C5 N1 S2 S3 0.7(6) . . . . ?
Mn N1 S2 S3 -178.6(4) . . . . ?
N1 S2 S3 N4 -0.6(4) . . . . ?
S2 S3 N4 C5 0.4(7) . . . . ?
S3 N4 C5 N1 0.0(11) . . . . ?
S3 N4 C5 C6 178.6(6) . . . . ?
S2 N1 C5 N4 -0.6(10) . . . . ?
Mn N1 C5 N4 178.8(6) . . . . ?
S2 N1 C5 C6 -179.2(5) . . . . ?
Mn N1 C5 C6 0.1(9) . . . . ?
N4 C5 C6 N7 178.7(7) . . . . ?
N1 C5 C6 N7 -2.7(10) . . . . ?
N4 C5 C6 C11 0.9(12) . . . . ?
N1 C5 C6 C11 179.6(7) . . . . ?
C11 C6 N7 C8 1.6(11) . . . . ?
C5 C6 N7 C8 -176.1(7) . . . . ?
C11 C6 N7 Mn -178.5(6) . . . . ?
C5 C6 N7 Mn 3.8(8) . . . . ?
O31 Mn N7 C6 -141.0(6) . . . . ?
O21 Mn N7 C6 130.9(6) . . . . ?
O35 Mn N7 C6 -70.5(6) . . . . ?
O25 Mn N7 C6 59.3(6) . . . . ?
N1 Mn N7 C6 -2.8(5) . . . . ?
O31 Mn N7 C8 38.9(6) . . . . ?
O21 Mn N7 C8 -49.2(6) . . . . ?
O35 Mn N7 C8 109.3(7) . . . . ?
O25 Mn N7 C8 -120.8(6) . . . . ?
N1 Mn N7 C8 177.1(7) . . . . ?
C6 N7 C8 C9 -2.0(12) . . . . ?
Mn N7 C8 C9 178.1(6) . . . . ?
N7 C8 C9 C10 0.0(13) . . . . ?
C8 C9 C10 C11 2.4(13) . . . . ?
C8 C9 C10 C12 179.9(8) . . . . ?
C9 C10 C11 C6 -2.7(13) . . . . ?
C12 C10 C11 C6 179.6(7) . . . . ?
N7 C6 C11 C10 0.6(12) . . . . ?
C5 C6 C11 C10 178.2(7) . . . . ?
C9 C10 C12 N13 120(64) . . . . ?
C11 C10 C12 N13 -62(64) . . . . ?
O31 Mn O21 C22 151.0(7) . . . . ?
O35 Mn O21 C22 78.2(8) . . . . ?
O25 Mn O21 C22 9.1(7) . . . . ?
N1 Mn O21 C22 -67.3(8) . . . . ?
N7 Mn O21 C22 -127.1(7) . . . . ?
Mn O21 C22 C23 -4.7(13) . . . . ?
Mn O21 C22 C26 174.6(5) . . . . ?
O21 C22 C23 C24 -3.0(14) . . . . ?
C26 C22 C23 C24 177.7(8) . . . . ?
C22 C23 C24 O25 0.6(13) . . . . ?
C22 C23 C24 C27 -177.5(8) . . . . ?
C23 C24 O25 Mn 9.1(12) . . . . ?
C27 C24 O25 Mn -172.8(5) . . . . ?
O31 Mn O25 C24 -86.5(7) . . . . ?
O21 Mn O25 C24 -11.3(7) . . . . ?
O35 Mn O25 C24 -154.3(7) . . . . ?
N1 Mn O25 C24 118.1(7) . . . . ?
N7 Mn O25 C24 60.8(7) . . . . ?
O21 C22 C26 F21 -60.8(10) . . . . ?
C23 C22 C26 F21 118.6(9) . . . . ?
O21 C22 C26 F22 176.5(7) . . . . ?
C23 C22 C26 F22 -4.1(11) . . . . ?
O21 C22 C26 F23 57.8(10) . . . . ?
C23 C22 C26 F23 -122.8(8) . . . . ?
O25 C24 C27 F25 170.6(7) . . . . ?
C23 C24 C27 F25 -11.0(11) . . . . ?
O25 C24 C27 F26 48.4(10) . . . . ?
C23 C24 C27 F26 -133.3(8) . . . . ?
O25 C24 C27 F24 -69.0(9) . . . . ?
C23 C24 C27 F24 109.3(9) . . . . ?
O21 Mn O31 C32 -156.8(7) . . . . ?
O35 Mn O31 C32 -15.0(7) . . . . ?
O25 Mn O31 C32 -83.4(8) . . . . ?
N1 Mn O31 C32 63.5(8) . . . . ?
N7 Mn O31 C32 119.8(7) . . . . ?
Mn O31 C32 C33 17.0(13) . . . . ?
Mn O31 C32 C36 -164.6(5) . . . . ?
O31 C32 C33 C34 -6.4(14) . . . . ?
C36 C32 C33 C34 175.2(8) . . . . ?
C32 C33 C34 O35 0.0(14) . . . . ?
C32 C33 C34 C37 -177.8(8) . . . . ?
C33 C34 O35 Mn -4.8(13) . . . . ?
C37 C34 O35 Mn 173.0(5) . . . . ?
O31 Mn O35 C34 9.5(7) . . . . ?
O21 Mn O35 C34 84.3(7) . . . . ?
O25 Mn O35 C34 152.9(7) . . . . ?
N1 Mn O35 C34 -122.4(7) . . . . ?
N7 Mn O35 C34 -61.0(7) . . . . ?
O31 C32 C36 F31 58.0(10) . . . . ?
C33 C32 C36 F31 -123.4(9) . . . . ?
O31 C32 C36 F32 178.4(7) . . . . ?
C33 C32 C36 F32 -3.0(12) . . . . ?
O31 C32 C36 F33 -60.2(10) . . . . ?
C33 C32 C36 F33 118.4(9) . . . . ?
O35 C34 C37 F34 -51.0(10) . . . . ?
C33 C34 C37 F34 127.0(9) . . . . ?
O35 C34 C37 F36 70.5(10) . . . . ?
C33 C34 C37 F36 -111.4(9) . . . . ?
O35 C34 C37 F35 -174.0(7) . . . . ?
C33 C34 C37 F35 4.0(11) . . . . ?
